data_7129441
loop_
_publ_author_name
'Gr\"odler, Dennis'
'Weidemann, Martin L.'
'Lichtenberg, Andreas'
'Greven, Tobias'
'Nickstadt, Robin'
'Haydo, Malek'
'Wickleder, Mathias'
'Klein, Axel'
'Johrendt, Dirk'
'Mathur, Sanjay'
'Zegke, Markus'
'Raauf, Aida'

_publ_section_title
;
 Heterobimetallic uranyl(vi) alkoxides of lanthanoids: formation through
 simple ligand exchange
;
_journal_name_full 'Chemical Communications'
_journal_paper_doi 10.1039/D1CC05444A
_journal_year 2022
_chemical_formula_moiety 'C40 H92 Cl Ho3 O13 U'
_chemical_formula_sum 'C40 H92 Cl Ho3 O13 U'
_chemical_formula_weight 1549.40
_space_group_crystal_system orthorhombic
_space_group_IT_number 62
_space_group_name_Hall '-P 2ac 2n'
_space_group_name_H-M_alt 'P n m a'
_atom_sites_solution_hydrogens mixed
_atom_sites_solution_primary direct
_audit_creation_date 2021-09-15
_audit_creation_method
;
Olex2 1.2
(compiled 2017.08.10 svn.r3458 for OlexSys, GUI svn.r5381)
;
_audit_update_record
;
2021-11-17 deposited with the CCDC.	2021-12-14 downloaded from the CCDC.
;
_cell_angle_alpha 90
_cell_angle_beta 90
_cell_angle_gamma 90
_cell_formula_units_Z 4
_cell_length_a 14.1829(11)
_cell_length_b 21.6096(13)
_cell_length_c 17.8158(15)
_cell_measurement_reflns_used 9698
_cell_measurement_temperature 100.0
_cell_measurement_theta_max 30.485
_cell_measurement_theta_min 2.287
_cell_volume 5460.3(7)
_computing_cell_refinement 'SAINT V8.40A (Bruker, 2019)'
_computing_data_reduction 'SAINT V8.40A (Bruker, 2019)'
_computing_molecular_graphics 'Olex2 (Dolomanov et al., 2009)'
_computing_publication_material 'Olex2 (Dolomanov et al., 2009)'
_computing_structure_refinement 'XL (Sheldrick, 2008)'
_computing_structure_solution 'ShelXS (Sheldrick, 2008)'
_diffrn_ambient_temperature 100.0
_diffrn_measured_fraction_theta_full 0.999
_diffrn_measured_fraction_theta_max 0.999
_diffrn_measurement_device_type 'Bruker APEX-II CCD'
_diffrn_measurement_method '\f and \w scans'
_diffrn_radiation_type MoK\a
_diffrn_radiation_wavelength 0.71073
_diffrn_reflns_av_R_equivalents 0.1623
_diffrn_reflns_av_unetI/netI 0.0328
_diffrn_reflns_Laue_measured_fraction_full 0.999
_diffrn_reflns_Laue_measured_fraction_max 0.999
_diffrn_reflns_limit_h_max 17
_diffrn_reflns_limit_h_min -17
_diffrn_reflns_limit_k_max 25
_diffrn_reflns_limit_k_min -26
_diffrn_reflns_limit_l_max 21
_diffrn_reflns_limit_l_min -21
_diffrn_reflns_number 256608
_diffrn_reflns_point_group_measured_fraction_full 0.999
_diffrn_reflns_point_group_measured_fraction_max 0.999
_diffrn_reflns_theta_full 25.242
_diffrn_reflns_theta_max 25.362
_diffrn_reflns_theta_min 2.063
_diffrn_source_current 1.4
_diffrn_source_power 0.07
_diffrn_source_voltage 50.0
_diffrn_standards_number 0
_exptl_absorpt_coefficient_mu 7.356
_exptl_absorpt_correction_T_max 0.7461
_exptl_absorpt_correction_T_min 0.4391
_exptl_absorpt_correction_type multi-scan
_exptl_absorpt_process_details
'SADABS-2016/2 (Bruker,2016/2) was used for absorption correction. wR2(int) was 0.1591 before and 0.0959 after correction. The Ratio of minimum to maximum transmission is 0.5885. The \l/2 correction factor is Not present.'
_exptl_crystal_colour 'clear orange'
_exptl_crystal_colour_lustre clear
_exptl_crystal_colour_primary orange
_exptl_crystal_density_diffrn 1.885
_exptl_crystal_description needles
_exptl_crystal_F_000 2984
_exptl_crystal_size_max 0.249
_exptl_crystal_size_mid 0.126
_exptl_crystal_size_min 0.088
_refine_diff_density_max 1.261
_refine_diff_density_min -1.462
_refine_diff_density_rms 0.179
_refine_ls_extinction_method none
_refine_ls_goodness_of_fit_ref 1.111
_refine_ls_hydrogen_treatment constr
_refine_ls_matrix_type full
_refine_ls_number_parameters 337
_refine_ls_number_reflns 5141
_refine_ls_number_restraints 323
_refine_ls_restrained_S_all 1.081
_refine_ls_R_factor_all 0.0559
_refine_ls_R_factor_gt 0.0362
_refine_ls_shift/su_max 0.001
_refine_ls_shift/su_mean 0.000
_refine_ls_structure_factor_coef Fsqd
_refine_ls_weighting_details 'w=1/[\s^2^(Fo^2^)+(0.0501P)^2^+40.3449P] where P=(Fo^2^+2Fc^2^)/3'
_refine_ls_weighting_scheme calc
_refine_ls_wR_factor_gt 0.0896
_refine_ls_wR_factor_ref 0.1044
_reflns_Friedel_coverage 0.000
_reflns_number_gt 4128
_reflns_number_total 5141
_reflns_threshold_expression 'I > 2\s(I)'
_cod_data_source_file d1cc05444a2.cif
_cod_data_source_block mo_dg107_pnmaa
_cod_database_code 7129441
_shelx_shelxl_version_number 2018/3
_shelx_space_group_comment
;
The symmetry employed for this shelxl refinement is uniquely defined
by the following loop, which should always be used as a source of
symmetry information in preference to the above space-group names.
They are only intended as comments.
;
_shelx_estimated_absorpt_t_max 0.564
_shelx_estimated_absorpt_t_min 0.262
_olex2_refinement_description
;
1. Fixed Uiso
 At 1.5 times of:
  All C(H,H,H) groups, All O(H,H) groups
2. Rigid body (RIGU) restrains
 All non-hydrogen atoms
 with sigma for 1-2 distances of 0.004 and sigma for 1-3 distances of 0.004
3. Others
 Fixed Sof: H9a(0.5) H9b(0.5) H21a(0.5) H21b(0.5) H21c(0.5) C8(0.5) H8a(0.5)
 H8b(0.5) H8c(0.5) C10(0.5) H10a(0.5) H10b(0.5) H10c(0.5) C11(0.5) H11a(0.5)
 H11b(0.5) H11c(0.5) C6(0.5) H6a(0.5) H6b(0.5) H6c(0.5) C9(0.5) H9c(0.5)
 H9d(0.5) H9e(0.5) C7(0.5) H7a(0.5) H7b(0.5) H7c(0.5) H24a(0.5) H24b(0.5)
 H24c(0.5) C25(0.5) H25a(0.5) H25b(0.5) H25c(0.5) C26(0.5) H26a(0.5) H26b(0.5)
 H26c(0.5)
4.a Rotating group:
 O9(H9a,H9b)
4.b Idealised Me refined as rotating group:
 C13(H13a,H13b,H13c), C18(H18a,H18b,H18c), C21(H21a,H21b,H21c), C22(H22a,H22b,
 H22c), C19(H19a,H19b,H19c), C15(H15a,H15b,H15c), C3(H3a,H3b,H3c), C4(H4a,H4b,
 H4c), C14(H14a,H14b,H14c), C17(H17a,H17b,H17c), C2(H2a,H2b,H2c), C8(H8a,H8b,
 H8c), C10(H10a,H10b,H10c), C11(H11a,H11b,H11c), C6(H6a,H6b,H6c), C9(H9c,H9d,
 H9e), C7(H7a,H7b,H7c), C24(H24a,H24b,H24c), C25(H25a,H25b,H25c), C26(H26a,H26b,
 H26c)
;
_olex2_submission_special_instructions 'No special instructions were received'

loop_
_space_group_symop_operation_xyz
'x, y, z'
'-x+1/2, -y, z+1/2'
'-x, y+1/2, -z'
'x+1/2, -y+1/2, -z+1/2'
'-x, -y, -z'
'x-1/2, y, -z-1/2'
'x, -y-1/2, z'
'-x-1/2, y-1/2, z-1/2'

loop_
_atom_site_label
_atom_site_type_symbol
_atom_site_fract_x
_atom_site_fract_y
_atom_site_fract_z
_atom_site_U_iso_or_equiv
_atom_site_adp_type
_atom_site_occupancy
_atom_site_site_symmetry_order
_atom_site_calc_flag
_atom_site_refinement_flags_posn
_atom_site_refinement_flags_adp
_atom_site_refinement_flags_occupancy
_atom_site_disorder_assembly
_atom_site_disorder_group
U1 U 0.43757(3) 0.250000 0.42422(2) 0.02265(12) Uani 1 2 d S TU P . .
Ho1 Ho 0.34211(2) 0.33233(2) 0.58863(2) 0.02055(11) Uani 1 1 d . U . . .
Ho2 Ho 0.16011(3) 0.250000 0.50448(3) 0.02650(15) Uani 1 2 d S TU P . .
Cl1 Cl 0.44975(19) 0.250000 0.66441(15) 0.0279(6) Uani 1 2 d S TU P . .
O5 O 0.3383(4) 0.3983(3) 0.6699(3) 0.0259(12) Uani 1 1 d . U . . .
O7 O 0.2391(5) 0.250000 0.6206(4) 0.0206(15) Uani 1 2 d S TU P . .
O4 O 0.4701(4) 0.3298(2) 0.5076(3) 0.0221(11) Uani 1 1 d . U . . .
O3 O 0.3772(4) 0.1785(3) 0.3487(3) 0.0307(13) Uani 1 1 d . U . . .
O1 O 0.5493(6) 0.250000 0.3775(5) 0.041(2) Uani 1 2 d S TU P . .
O6 O 0.2101(4) 0.3500(3) 0.5202(3) 0.0261(12) Uani 1 1 d . U . . .
O2 O 0.3296(5) 0.250000 0.4918(4) 0.0221(16) Uani 1 2 d S TU P . .
O8 O 0.0190(6) 0.250000 0.5064(4) 0.047(3) Uani 1 2 d S TU P D .
O9 O 0.1815(7) 0.250000 0.3683(5) 0.057(3) Uani 1 2 d S TU P . .
H9A H 0.204199 0.212490 0.351066 0.085 Uiso 0.5 1 d GR . . . .
H9B H 0.228422 0.277077 0.353284 0.085 Uiso 0.5 1 d GR . . . .
C5 C 0.5522(6) 0.3690(4) 0.5177(5) 0.0261(16) Uani 1 1 d . U . . .
C20 C 0.1813(8) 0.250000 0.6892(6) 0.021(2) Uani 1 2 d S TU P . .
C12 C 0.3465(6) 0.4403(4) 0.7303(4) 0.0301(18) Uani 1 1 d . U . . .
C13 C 0.3449(8) 0.5058(4) 0.7016(5) 0.047(2) Uani 1 1 d . U . . .
H13A H 0.398914 0.512542 0.668210 0.070 Uiso 1 1 calc GR . . . .
H13B H 0.348510 0.534573 0.744003 0.070 Uiso 1 1 calc GR . . . .
H13C H 0.286297 0.513014 0.673774 0.070 Uiso 1 1 calc GR . . . .
C18 C 0.2564(8) 0.4549(5) 0.4927(5) 0.050(2) Uani 1 1 d . U . . .
H18A H 0.287808 0.457376 0.541604 0.075 Uiso 1 1 calc GR . . . .
H18B H 0.232694 0.495883 0.478659 0.075 Uiso 1 1 calc GR . . . .
H18C H 0.301455 0.440558 0.454802 0.075 Uiso 1 1 calc GR . . . .
C16 C 0.1744(7) 0.4096(5) 0.4974(5) 0.038(2) Uani 1 1 d . U . . .
C21 C 0.2447(8) 0.250000 0.7580(6) 0.023(2) Uani 1 2 d S TU P . .
H21A H 0.281440 0.288401 0.759265 0.034 Uiso 0.5 1 calc GR . . A -1
H21B H 0.287648 0.214517 0.755637 0.034 Uiso 0.5 1 calc GR . . A -1
H21C H 0.205956 0.247082 0.803378 0.034 Uiso 0.5 1 calc GR . . A -1
C22 C 0.1196(6) 0.1929(4) 0.6877(5) 0.0295(18) Uani 1 1 d . U . . .
H22A H 0.079408 0.193907 0.643008 0.044 Uiso 1 1 calc GR . . . .
H22B H 0.079996 0.192050 0.732805 0.044 Uiso 1 1 calc GR . . . .
H22C H 0.159388 0.155877 0.686447 0.044 Uiso 1 1 calc GR . . . .
C19 C 0.1274(7) 0.4018(6) 0.4204(5) 0.052(3) Uani 1 1 d . U . . .
H19A H 0.175033 0.389816 0.383282 0.077 Uiso 1 1 calc GR . . . .
H19B H 0.098213 0.440926 0.405320 0.077 Uiso 1 1 calc GR . . . .
H19C H 0.078987 0.369504 0.423476 0.077 Uiso 1 1 calc GR . . . .
C15 C 0.2629(9) 0.4321(6) 0.7846(6) 0.065(3) Uani 1 1 d . U . . .
H15A H 0.203568 0.437675 0.757218 0.098 Uiso 1 1 calc GR . . . .
H15B H 0.267135 0.462991 0.824783 0.098 Uiso 1 1 calc GR . . . .
H15C H 0.264721 0.390508 0.806469 0.098 Uiso 1 1 calc GR . . . .
C1 C 0.3874(7) 0.1442(5) 0.2851(5) 0.047(2) Uani 1 1 d . U . . .
C3 C 0.3037(7) 0.1586(5) 0.2330(5) 0.048(3) Uani 1 1 d . U . . .
H3A H 0.244529 0.150598 0.259678 0.073 Uiso 1 1 calc GR . . . .
H3B H 0.307153 0.132125 0.188394 0.073 Uiso 1 1 calc GR . . . .
H3C H 0.306157 0.202112 0.217753 0.073 Uiso 1 1 calc GR . . . .
C4 C 0.3853(9) 0.0766(6) 0.3073(7) 0.059(3) Uani 1 1 d . U . . .
H4A H 0.438746 0.067643 0.340396 0.089 Uiso 1 1 calc GR . . . .
H4B H 0.389560 0.050845 0.262162 0.089 Uiso 1 1 calc GR . . . .
H4C H 0.326229 0.067667 0.333651 0.089 Uiso 1 1 calc GR . . . .
C14 C 0.4353(9) 0.4272(6) 0.7728(7) 0.067(4) Uani 1 1 d . U . . .
H14A H 0.432887 0.385139 0.793318 0.101 Uiso 1 1 calc GR . . . .
H14B H 0.441715 0.456965 0.814038 0.101 Uiso 1 1 calc GR . . . .
H14C H 0.489559 0.430957 0.739051 0.101 Uiso 1 1 calc GR . . . .
C17 C 0.1026(9) 0.4319(7) 0.5552(6) 0.072(4) Uani 1 1 d . U . . .
H17A H 0.133346 0.436006 0.604233 0.108 Uiso 1 1 calc GR . . . .
H17B H 0.051090 0.401814 0.558837 0.108 Uiso 1 1 calc GR . . . .
H17C H 0.077348 0.472086 0.539685 0.108 Uiso 1 1 calc GR . . . .
C2 C 0.4804(8) 0.1598(7) 0.2442(6) 0.070(4) Uani 1 1 d . U . . .
H2A H 0.481544 0.203916 0.231675 0.105 Uiso 1 1 calc GR . . . .
H2B H 0.484775 0.135294 0.197996 0.105 Uiso 1 1 calc GR . . . .
H2C H 0.533875 0.149930 0.276900 0.105 Uiso 1 1 calc GR . . . .
C8 C 0.6011(13) 0.3553(9) 0.5841(10) 0.036(4) Uani 0.5 1 d . U . B 1
H8A H 0.556320 0.352113 0.625780 0.053 Uiso 0.5 1 calc GR . . B 1
H8B H 0.646661 0.388249 0.594552 0.053 Uiso 0.5 1 calc GR . . B 1
H8C H 0.634478 0.315873 0.578186 0.053 Uiso 0.5 1 calc GR . . B 1
C10 C 0.6343(11) 0.3234(8) 0.5395(11) 0.032(4) Uani 0.5 1 d . U . B 2
H10A H 0.613875 0.296888 0.581066 0.048 Uiso 0.5 1 calc GR . . B 2
H10B H 0.689801 0.347201 0.554778 0.048 Uiso 0.5 1 calc GR . . B 2
H10C H 0.650231 0.297559 0.496034 0.048 Uiso 0.5 1 calc GR . . B 2
C23 C -0.0834(9) 0.250000 0.5082(8) 0.066(5) Uani 1 2 d S TU P . .
C11 C 0.5410(12) 0.4115(8) 0.5862(9) 0.029(4) Uani 0.5 1 d . U . B 2
H11A H 0.485474 0.437917 0.579499 0.044 Uiso 0.5 1 calc GR . . B 2
H11B H 0.597307 0.437469 0.591429 0.044 Uiso 0.5 1 calc GR . . B 2
H11C H 0.533158 0.386293 0.631526 0.044 Uiso 0.5 1 calc GR . . B 2
C6 C 0.5065(14) 0.4346(9) 0.5168(12) 0.042(4) Uani 0.5 1 d . U . B 1
H6A H 0.472455 0.441445 0.563915 0.062 Uiso 0.5 1 calc GR . . B 1
H6B H 0.462345 0.437510 0.474577 0.062 Uiso 0.5 1 calc GR . . B 1
H6C H 0.555826 0.465954 0.511188 0.062 Uiso 0.5 1 calc GR . . B 1
C9 C 0.5804(13) 0.4031(9) 0.4509(10) 0.031(4) Uani 0.5 1 d . U . B 2
H9C H 0.587457 0.374293 0.408770 0.047 Uiso 0.5 1 calc GR . . B 2
H9D H 0.640551 0.423990 0.460235 0.047 Uiso 0.5 1 calc GR . . B 2
H9E H 0.532067 0.433919 0.438666 0.047 Uiso 0.5 1 calc GR . . B 2
C7 C 0.6122(13) 0.3672(9) 0.4473(10) 0.031(4) Uani 0.5 1 d . U . B 1
H7A H 0.646026 0.327712 0.444882 0.047 Uiso 0.5 1 calc GR . . B 1
H7B H 0.657686 0.401316 0.448380 0.047 Uiso 0.5 1 calc GR . . B 1
H7C H 0.571603 0.371399 0.403040 0.047 Uiso 0.5 1 calc GR . . B 1
C24 C -0.1159(10) 0.250000 0.5821(9) 0.087(7) Uani 1 2 d S TU P D .
H24A H -0.070996 0.272185 0.614094 0.131 Uiso 0.5 1 calc GR . . C -1
H24B H -0.122203 0.207254 0.599802 0.131 Uiso 0.5 1 calc GR . . C -1
H24C H -0.177452 0.270561 0.584382 0.131 Uiso 0.5 1 calc GR . . C -1
C25 C -0.1097(15) 0.3309(15) 0.497(2) 0.094(9) Uani 0.5 1 d . U . D -2
H25A H -0.178181 0.336574 0.493873 0.140 Uiso 0.5 1 calc GR . . D -2
H25B H -0.080496 0.346102 0.450424 0.140 Uiso 0.5 1 calc GR . . D -2
H25C H -0.084841 0.354078 0.539662 0.140 Uiso 0.5 1 calc GR . . D -2
C26 C -0.1213(14) 0.2736(15) 0.4441(11) 0.082(14) Uani 0.5 1 d . U . D -3
H26A H -0.190242 0.270825 0.446617 0.123 Uiso 0.5 1 calc GR . . D -3
H26B H -0.098532 0.249914 0.400844 0.123 Uiso 0.5 1 calc GR . . D -3
H26C H -0.102602 0.317014 0.438715 0.123 Uiso 0.5 1 calc GR . . D -3

loop_
_atom_site_aniso_label
_atom_site_aniso_U_11
_atom_site_aniso_U_22
_atom_site_aniso_U_33
_atom_site_aniso_U_23
_atom_site_aniso_U_13
_atom_site_aniso_U_12
U1 0.0157(2) 0.0346(3) 0.0177(2) 0.000 0.00377(16) 0.000
Ho1 0.01699(19) 0.0289(2) 0.01573(18) 0.00307(14) -0.00019(13) 0.00263(14)
Ho2 0.0122(3) 0.0540(4) 0.0134(2) 0.000 -0.00068(18) 0.000
Cl1 0.0265(14) 0.0326(15) 0.0247(13) 0.000 -0.0044(11) 0.000
O5 0.031(3) 0.027(3) 0.020(3) -0.001(2) -0.005(2) -0.003(2)
O7 0.018(4) 0.036(4) 0.008(3) 0.000 -0.001(3) 0.000
O4 0.014(2) 0.032(3) 0.020(3) 0.002(2) 0.002(2) -0.002(2)
O3 0.018(3) 0.056(4) 0.019(3) 0.006(2) 0.007(2) 0.010(3)
O1 0.028(5) 0.064(6) 0.032(5) 0.000 0.012(4) 0.000
O6 0.017(3) 0.047(3) 0.013(2) 0.008(2) -0.003(2) 0.009(2)
O2 0.028(4) 0.028(4) 0.010(3) 0.000 -0.003(3) 0.000
O8 0.015(4) 0.112(9) 0.014(4) 0.000 0.000(3) 0.000
O9 0.052(6) 0.098(9) 0.020(4) 0.000 0.002(4) 0.000
C5 0.024(4) 0.021(4) 0.033(4) -0.006(3) 0.004(3) -0.006(3)
C20 0.024(5) 0.026(5) 0.011(4) 0.000 0.002(4) 0.000
C12 0.038(4) 0.031(4) 0.020(4) -0.001(3) -0.006(3) -0.004(4)
C13 0.074(7) 0.036(5) 0.030(5) -0.005(4) 0.000(5) 0.005(5)
C18 0.076(6) 0.042(5) 0.031(5) 0.008(4) -0.006(5) 0.018(4)
C16 0.039(5) 0.047(5) 0.027(4) 0.005(4) -0.003(3) 0.030(4)
C21 0.027(6) 0.030(6) 0.011(4) 0.000 0.000(4) 0.000
C22 0.024(4) 0.040(5) 0.025(4) -0.004(4) 0.007(3) -0.004(3)
C19 0.040(5) 0.085(8) 0.030(4) 0.016(5) -0.005(4) 0.025(5)
C15 0.083(7) 0.078(8) 0.035(5) -0.020(5) 0.021(5) -0.028(7)
C1 0.037(5) 0.073(6) 0.031(4) -0.010(4) 0.004(4) 0.000(5)
C3 0.045(5) 0.067(7) 0.034(5) -0.007(5) -0.001(4) 0.005(5)
C4 0.055(7) 0.069(6) 0.054(7) -0.010(5) 0.003(5) 0.020(5)
C14 0.073(7) 0.066(8) 0.062(7) -0.029(6) -0.040(6) 0.027(6)
C17 0.087(8) 0.097(10) 0.033(5) 0.017(6) 0.017(5) 0.069(7)
C2 0.045(6) 0.135(11) 0.031(5) -0.021(6) 0.013(5) -0.005(7)
C8 0.030(9) 0.041(10) 0.035(7) 0.000(8) -0.008(6) -0.018(7)
C10 0.016(7) 0.035(9) 0.045(10) -0.013(7) -0.003(7) -0.005(6)
C23 0.011(5) 0.154(14) 0.033(6) 0.000 0.003(5) 0.000
C11 0.024(8) 0.029(8) 0.034(7) -0.012(6) 0.000(6) -0.010(6)
C6 0.037(10) 0.034(7) 0.053(11) 0.000(8) 0.001(8) 0.002(6)
C9 0.028(10) 0.031(10) 0.035(7) -0.004(6) 0.002(6) -0.012(7)
C7 0.026(9) 0.032(10) 0.036(7) 0.018(7) 0.006(6) -0.008(7)
C24 0.013(7) 0.20(2) 0.045(7) 0.000 0.010(6) 0.000
C25 0.008(10) 0.130(17) 0.14(3) 0.003(16) -0.015(13) -0.008(10)
C26 0.022(9) 0.18(4) 0.039(8) -0.006(12) -0.013(7) 0.017(13)

loop_
_atom_type_symbol
_atom_type_description
_atom_type_scat_dispersion_real
_atom_type_scat_dispersion_imag
_atom_type_scat_source
C C 0.0033 0.0016 'International Tables Vol C Tables 4.2.6.8 and 6.1.1.4'
H H 0.0000 0.0000 'International Tables Vol C Tables 4.2.6.8 and 6.1.1.4'
Cl Cl 0.1484 0.1585 'International Tables Vol C Tables 4.2.6.8 and 6.1.1.4'
Ho Ho -0.2175 4.6783 'International Tables Vol C Tables 4.2.6.8 and 6.1.1.4'
O O 0.0106 0.0060 'International Tables Vol C Tables 4.2.6.8 and 6.1.1.4'
U U -9.6767 9.6646 'International Tables Vol C Tables 4.2.6.8 and 6.1.1.4'

loop_
_exptl_crystal_face_index_h
_exptl_crystal_face_index_k
_exptl_crystal_face_index_l
_exptl_crystal_face_perp_dist
4.00 1.00 1.00 0.1120
0.00 -2.00 -1.00 0.0100
0.00 2.00 1.00 0.0440
-1.00 3.00 1.00 0.0680
-2.00 -3.00 -2.00 0.0570
1.00 -3.00 -1.00 0.0400
1.00 -4.00 4.00 0.0620
-1.00 3.00 -4.00 0.0120
0.00 -1.00 1.00 0.0560
0.00 1.00 -1.00 0.0130
1.00 3.00 -1.00 0.0500
-2.00 -4.00 3.00 0.0820

loop_
_geom_angle_atom_site_label_1
_geom_angle_atom_site_label_2
_geom_angle_atom_site_label_3
_geom_angle
_geom_angle_site_symmetry_1
_geom_angle_site_symmetry_3
_geom_angle_publ_flag
O4 U1 O4 95.9(3) . 7_565 ?
O3 U1 O4 87.0(2) 7_565 . ?
O3 U1 O4 168.82(19) 7_565 7_565 ?
O3 U1 O4 168.82(18) . . ?
O3 U1 O4 87.0(2) . 7_565 ?
O3 U1 O3 88.2(3) 7_565 . ?
O1 U1 O4 96.9(2) . . ?
O1 U1 O4 96.9(2) . 7_565 ?
O1 U1 O3 93.4(3) . . ?
O1 U1 O3 93.4(2) . 7_565 ?
O1 U1 O2 169.5(4) . . ?
O2 U1 O4 76.19(18) . . ?
O2 U1 O4 76.19(18) . 7_565 ?
O2 U1 O3 94.1(2) . . ?
O2 U1 O3 94.1(2) . 7_565 ?
O5 Ho1 Cl1 96.91(16) . . ?
O5 Ho1 O7 109.8(2) . . ?
O5 Ho1 O4 118.7(2) . . ?
O5 Ho1 O6 104.1(2) . . ?
O5 Ho1 O2 174.2(2) . . ?
O7 Ho1 Cl1 74.60(15) . . ?
O7 Ho1 O2 65.5(2) . . ?
O4 Ho1 Cl1 81.57(14) . . ?
O4 Ho1 O7 127.84(19) . . ?
O4 Ho1 O2 66.9(2) . . ?
O6 Ho1 Cl1 147.70(16) . . ?
O6 Ho1 O7 75.3(2) . . ?
O6 Ho1 O4 108.42(18) . . ?
O6 Ho1 O2 71.8(2) . . ?
O2 Ho1 Cl1 85.18(14) . . ?
Ho2 Ho2 Ho1 0(10) 7_565 7_565 ?
Ho2 Ho2 O7 0(10) 7_565 . ?
Ho2 Ho2 O6 0(10) 7_565 7_565 ?
Ho2 Ho2 O6 0(10) 7_565 . ?
Ho2 Ho2 O2 0(10) 7_565 . ?
Ho2 Ho2 O8 0(10) 7_565 . ?
Ho2 Ho2 O9 0(10) 7_565 . ?
O7 Ho2 Ho1 42.85(11) . 7_565 ?
O7 Ho2 O2 66.9(2) . . ?
O7 Ho2 O9 144.4(3) . . ?
O6 Ho2 Ho1 101.55(12) . 7_565 ?
O6 Ho2 Ho1 40.06(12) 7_565 7_565 ?
O6 Ho2 O7 75.22(13) 7_565 . ?
O6 Ho2 O7 75.22(13) . . ?
O6 Ho2 O6 141.1(3) . 7_565 ?
O6 Ho2 O2 72.76(13) 7_565 . ?
O6 Ho2 O2 72.76(13) . . ?
O6 Ho2 O9 94.78(15) . . ?
O6 Ho2 O9 94.78(15) 7_565 . ?
O2 Ho2 Ho1 45.64(11) . 7_565 ?
O2 Ho2 O9 77.5(3) . . ?
O8 Ho2 Ho1 137.33(15) . 7_565 ?
O8 Ho2 O7 117.5(3) . . ?
O8 Ho2 O6 107.88(13) . . ?
O8 Ho2 O6 107.88(13) . 7_565 ?
O8 Ho2 O2 175.6(3) . . ?
O8 Ho2 O9 98.1(3) . . ?
O9 Ho2 Ho1 109.6(2) . 7_565 ?
Ho1 Cl1 Ho1 82.24(8) 7_565 . ?
C12 O5 Ho1 172.4(5) . . ?
Ho1 O7 Ho1 97.2(3) . 7_565 ?
Ho2 O7 Ho1 94.73(19) . 7_565 ?
Ho2 O7 Ho1 94.73(19) 7_565 . ?
Ho2 O7 Ho1 94.73(19) 7_565 7_565 ?
Ho2 O7 Ho1 94.73(19) . . ?
Ho2 O7 Ho2 0.00(2) 7_565 . ?
C20 O7 Ho1 122.8(3) . . ?
C20 O7 Ho1 122.8(3) . 7_565 ?
C20 O7 Ho2 117.7(6) . . ?
C20 O7 Ho2 117.7(6) . 7_565 ?
Ho1 O4 U1 105.1(2) . . ?
C5 O4 U1 132.3(4) . . ?
C5 O4 Ho1 122.4(4) . . ?
C1 O3 U1 147.3(6) . . ?
Ho1 O6 Ho2 99.4(2) . 7_565 ?
Ho1 O6 Ho2 99.4(2) . . ?
Ho2 O6 Ho2 0.00(2) 7_565 . ?
C16 O6 Ho1 126.3(5) . . ?
C16 O6 Ho2 134.4(5) . 7_565 ?
C16 O6 Ho2 134.4(5) . . ?
U1 O2 Ho1 111.9(2) . 7_565 ?
U1 O2 Ho1 111.9(2) . . ?
U1 O2 Ho2 147.2(3) . . ?
U1 O2 Ho2 147.2(3) . 7_565 ?
Ho1 O2 Ho1 91.5(2) . 7_565 ?
Ho2 O2 Ho1 90.4(2) 7_565 7_565 ?
Ho2 O2 Ho1 90.4(2) 7_565 . ?
Ho2 O2 Ho1 90.4(2) . 7_565 ?
Ho2 O2 Ho1 90.4(2) . . ?
Ho2 O2 Ho2 0.000(2) 7_565 . ?
Ho2 O8 Ho2 0.0 7_565 . ?
C23 O8 Ho2 179.7(8) . 7_565 ?
C23 O8 Ho2 179.7(8) . . ?
Ho2 O9 Ho2 0.00(2) 7_565 . ?
Ho2 O9 H9A 111.9 . . ?
Ho2 O9 H9A 111.9 7_565 . ?
Ho2 O9 H9B 112.1 . . ?
Ho2 O9 H9B 112.1 7_565 . ?
H9A O9 H9B 102.0 . . ?
O4 C5 C10 104.9(8) . . ?
O4 C5 C11 111.5(8) . . ?
O4 C5 C6 101.3(9) . . ?
O4 C5 C9 114.4(9) . . ?
O4 C5 C7 109.4(9) . . ?
C8 C5 O4 112.2(9) . . ?
C8 C5 C6 114.1(13) . . ?
C8 C5 C7 114.5(12) . . ?
C11 C5 C10 104.8(11) . . ?
C9 C5 C10 108.3(12) . . ?
C9 C5 C11 112.1(11) . . ?
C7 C5 C6 104.4(12) . . ?
O7 C20 C21 109.9(8) . . ?
O7 C20 C22 107.9(6) . 7_565 ?
O7 C20 C22 107.9(6) . . ?
C22 C20 C21 110.9(6) 7_565 . ?
C22 C20 C21 110.9(6) . . ?
C22 C20 C22 109.2(10) . 7_565 ?
O5 C12 C13 110.2(7) . . ?
O5 C12 C15 110.0(7) . . ?
O5 C12 C14 109.5(8) . . ?
C13 C12 C15 108.0(9) . . ?
C14 C12 C13 111.2(9) . . ?
C14 C12 C15 107.9(9) . . ?
C12 C13 H13A 109.5 . . ?
C12 C13 H13B 109.5 . . ?
C12 C13 H13C 109.5 . . ?
H13A C13 H13B 109.5 . . ?
H13A C13 H13C 109.5 . . ?
H13B C13 H13C 109.5 . . ?
H18A C18 H18B 109.5 . . ?
H18A C18 H18C 109.5 . . ?
H18B C18 H18C 109.5 . . ?
C16 C18 H18A 109.5 . . ?
C16 C18 H18B 109.5 . . ?
C16 C18 H18C 109.5 . . ?
O6 C16 C18 108.8(7) . . ?
O6 C16 C19 107.8(8) . . ?
O6 C16 C17 109.0(8) . . ?
C18 C16 C19 110.7(8) . . ?
C18 C16 C17 110.2(10) . . ?
C17 C16 C19 110.4(8) . . ?
C20 C21 H21A 109.5 . . ?
C20 C21 H21B 109.5 . . ?
C20 C21 H21C 109.5 . . ?
H21A C21 H21B 109.5 . . ?
H21A C21 H21C 109.5 . . ?
H21B C21 H21C 109.5 . . ?
C20 C22 H22A 109.5 . . ?
C20 C22 H22B 109.5 . . ?
C20 C22 H22C 109.5 . . ?
H22A C22 H22B 109.5 . . ?
H22A C22 H22C 109.5 . . ?
H22B C22 H22C 109.5 . . ?
C16 C19 H19A 109.5 . . ?
C16 C19 H19B 109.5 . . ?
C16 C19 H19C 109.5 . . ?
H19A C19 H19B 109.5 . . ?
H19A C19 H19C 109.5 . . ?
H19B C19 H19C 109.5 . . ?
C12 C15 H15A 109.5 . . ?
C12 C15 H15B 109.5 . . ?
C12 C15 H15C 109.5 . . ?
H15A C15 H15B 109.5 . . ?
H15A C15 H15C 109.5 . . ?
H15B C15 H15C 109.5 . . ?
O3 C1 C3 108.1(8) . . ?
O3 C1 C4 107.7(8) . . ?
O3 C1 C2 111.5(9) . . ?
C3 C1 C2 109.3(9) . . ?
C4 C1 C3 109.7(9) . . ?
C4 C1 C2 110.5(10) . . ?
C1 C3 H3A 109.5 . . ?
C1 C3 H3B 109.5 . . ?
C1 C3 H3C 109.5 . . ?
H3A C3 H3B 109.5 . . ?
H3A C3 H3C 109.5 . . ?
H3B C3 H3C 109.5 . . ?
C1 C4 H4A 109.5 . . ?
C1 C4 H4B 109.5 . . ?
C1 C4 H4C 109.5 . . ?
H4A C4 H4B 109.5 . . ?
H4A C4 H4C 109.5 . . ?
H4B C4 H4C 109.5 . . ?
C12 C14 H14A 109.5 . . ?
C12 C14 H14B 109.5 . . ?
C12 C14 H14C 109.5 . . ?
H14A C14 H14B 109.5 . . ?
H14A C14 H14C 109.5 . . ?
H14B C14 H14C 109.5 . . ?
C16 C17 H17A 109.5 . . ?
C16 C17 H17B 109.5 . . ?
C16 C17 H17C 109.5 . . ?
H17A C17 H17B 109.5 . . ?
H17A C17 H17C 109.5 . . ?
H17B C17 H17C 109.5 . . ?
C1 C2 H2A 109.5 . . ?
C1 C2 H2B 109.5 . . ?
C1 C2 H2C 109.5 . . ?
H2A C2 H2B 109.5 . . ?
H2A C2 H2C 109.5 . . ?
H2B C2 H2C 109.5 . . ?
C5 C8 H8A 109.5 . . ?
C5 C8 H8B 109.5 . . ?
C5 C8 H8C 109.5 . . ?
H8A C8 H8B 109.5 . . ?
H8A C8 H8C 109.5 . . ?
H8B C8 H8C 109.5 . . ?
C5 C10 H10A 109.5 . . ?
C5 C10 H10B 109.5 . . ?
C5 C10 H10C 109.5 . . ?
H10A C10 H10B 109.5 . . ?
H10A C10 H10C 109.5 . . ?
H10B C10 H10C 109.5 . . ?
O8 C23 C25 101.8(8) . . ?
C24 C23 O8 110.6(12) . . ?
C24 C23 C25 92.2(13) . . ?
C26 C23 O8 112.2(13) . . ?
C26 C23 C24 131.3(14) . . ?
C5 C11 H11A 109.5 . . ?
C5 C11 H11B 109.5 . . ?
C5 C11 H11C 109.5 . . ?
H11A C11 H11B 109.5 . . ?
H11A C11 H11C 109.5 . . ?
H11B C11 H11C 109.5 . . ?
C5 C6 H6A 109.5 . . ?
C5 C6 H6B 109.5 . . ?
C5 C6 H6C 109.5 . . ?
H6A C6 H6B 109.5 . . ?
H6A C6 H6C 109.5 . . ?
H6B C6 H6C 109.5 . . ?
C5 C9 H9C 109.5 . . ?
C5 C9 H9D 109.5 . . ?
C5 C9 H9E 109.5 . . ?
H9C C9 H9D 109.5 . . ?
H9C C9 H9E 109.5 . . ?
H9D C9 H9E 109.5 . . ?
C5 C7 H7A 109.5 . . ?
C5 C7 H7B 109.5 . . ?
C5 C7 H7C 109.5 . . ?
H7A C7 H7B 109.5 . . ?
H7A C7 H7C 109.5 . . ?
H7B C7 H7C 109.5 . . ?
C23 C24 H24A 109.5 . . ?
C23 C24 H24B 109.5 . . ?
C23 C24 H24C 109.5 . . ?
H24A C24 H24B 109.5 . . ?
H24A C24 H24C 109.5 . . ?
H24B C24 H24C 109.5 . . ?
C23 C25 H25A 109.5 . . ?
C23 C25 H25B 109.5 . . ?
C23 C25 H25C 109.5 . . ?
H25A C25 H25B 109.5 . . ?
H25A C25 H25C 109.5 . . ?
H25B C25 H25C 109.5 . . ?
C23 C26 H26A 109.5 . . ?
C23 C26 H26B 109.5 . . ?
C23 C26 H26C 109.5 . . ?
H26A C26 H26B 109.5 . . ?
H26A C26 H26C 109.5 . . ?
H26B C26 H26C 109.5 . . ?

loop_
_geom_bond_atom_site_label_1
_geom_bond_atom_site_label_2
_geom_bond_distance
_geom_bond_site_symmetry_2
_geom_bond_publ_flag
U1 O4 2.322(5) . ?
U1 O4 2.322(5) 7_565 ?
U1 O3 2.221(6) 7_565 ?
U1 O3 2.221(6) . ?
U1 O1 1.790(8) . ?
U1 O2 1.948(7) . ?
Ho1 Cl1 2.705(2) . ?
Ho1 O5 2.033(5) . ?
Ho1 O7 2.372(5) . ?
Ho1 O4 2.321(5) . ?
Ho1 O6 2.266(5) . ?
Ho1 O2 2.485(5) . ?
Ho2 Ho2 0.0000(10) 7_565 ?
Ho2 O7 2.352(7) . ?
Ho2 O6 2.291(6) . ?
Ho2 O6 2.292(6) 7_565 ?
Ho2 O2 2.414(8) . ?
Ho2 O8 2.001(8) . ?
Ho2 O9 2.445(9) . ?
O5 C12 1.411(10) . ?
O7 C20 1.472(12) . ?
O4 C5 1.451(9) . ?
O3 C1 1.361(11) . ?
O6 C16 1.442(10) . ?
O8 C23 1.452(15) . ?
O9 H9A 0.9248 . ?
O9 H9B 0.9259 . ?
C5 C8 1.402(19) . ?
C5 C10 1.575(19) . ?
C5 C11 1.536(17) . ?
C5 C6 1.56(2) . ?
C5 C9 1.46(2) . ?
C5 C7 1.517(19) . ?
C20 C21 1.520(14) . ?
C20 C22 1.513(10) 7_565 ?
C20 C22 1.512(10) . ?
C12 C13 1.507(13) . ?
C12 C15 1.542(13) . ?
C12 C14 1.497(13) . ?
C13 H13A 0.9800 . ?
C13 H13B 0.9800 . ?
C13 H13C 0.9800 . ?
C18 H18A 0.9800 . ?
C18 H18B 0.9800 . ?
C18 H18C 0.9800 . ?
C18 C16 1.522(15) . ?
C16 C19 1.535(12) . ?
C16 C17 1.526(13) . ?
C21 H21A 0.9800 . ?
C21 H21B 0.9800 . ?
C21 H21C 0.9800 . ?
C22 H22A 0.9800 . ?
C22 H22B 0.9800 . ?
C22 H22C 0.9800 . ?
C19 H19A 0.9800 . ?
C19 H19B 0.9800 . ?
C19 H19C 0.9800 . ?
C15 H15A 0.9800 . ?
C15 H15B 0.9800 . ?
C15 H15C 0.9800 . ?
C1 C3 1.538(14) . ?
C1 C4 1.514(16) . ?
C1 C2 1.543(14) . ?
C3 H3A 0.9800 . ?
C3 H3B 0.9800 . ?
C3 H3C 0.9800 . ?
C4 H4A 0.9800 . ?
C4 H4B 0.9800 . ?
C4 H4C 0.9800 . ?
C14 H14A 0.9800 . ?
C14 H14B 0.9800 . ?
C14 H14C 0.9800 . ?
C17 H17A 0.9800 . ?
C17 H17B 0.9800 . ?
C17 H17C 0.9800 . ?
C2 H2A 0.9800 . ?
C2 H2B 0.9800 . ?
C2 H2C 0.9800 . ?
C8 H8A 0.9800 . ?
C8 H8B 0.9800 . ?
C8 H8C 0.9800 . ?
C10 H10A 0.9800 . ?
C10 H10B 0.9800 . ?
C10 H10C 0.9800 . ?
C23 C24 1.40(2) . ?
C23 C25 1.80(3) . ?
C23 C26 1.36(2) . ?
C11 H11A 0.9800 . ?
C11 H11B 0.9800 . ?
C11 H11C 0.9800 . ?
C6 H6A 0.9800 . ?
C6 H6B 0.9800 . ?
C6 H6C 0.9800 . ?
C9 H9C 0.9800 . ?
C9 H9D 0.9800 . ?
C9 H9E 0.9800 . ?
C7 H7A 0.9800 . ?
C7 H7B 0.9800 . ?
C7 H7C 0.9800 . ?
C24 H24A 0.9800 . ?
C24 H24B 0.9800 . ?
C24 H24C 0.9800 . ?
C25 H25A 0.9800 . ?
C25 H25B 0.9800 . ?
C25 H25C 0.9800 . ?
C26 H26A 0.9800 . ?
C26 H26B 0.9800 . ?
C26 H26C 0.9800 . ?

loop_
_geom_torsion_atom_site_label_1
_geom_torsion_atom_site_label_2
_geom_torsion_atom_site_label_3
_geom_torsion_atom_site_label_4
_geom_torsion
_geom_torsion_site_symmetry_1
_geom_torsion_site_symmetry_2
_geom_torsion_site_symmetry_3
_geom_torsion_site_symmetry_4
_geom_torsion_publ_flag
U1 O4 C5 C8 -109.2(11) . . . . ?
U1 O4 C5 C10 -62.1(10) . . . . ?
U1 O4 C5 C11 -175.0(8) . . . . ?
U1 O4 C5 C6 128.7(9) . . . . ?
U1 O4 C5 C9 56.5(12) . . . . ?
U1 O4 C5 C7 18.9(12) . . . . ?
U1 O3 C1 C3 -120.6(10) . . . . ?
U1 O3 C1 C4 121.0(10) . . . . ?
U1 O3 C1 C2 -0.4(17) . . . . ?
Ho1 O7 C20 C21 -63.2(4) . . . . ?
Ho1 O7 C20 C21 63.2(4) 7_565 . . . ?
Ho1 O7 C20 C22 -57.8(9) 7_565 . . . ?
Ho1 O7 C20 C22 57.8(9) . . . 7_565 ?
Ho1 O7 C20 C22 175.7(5) . . . . ?
Ho1 O7 C20 C22 -175.7(5) 7_565 . . 7_565 ?
Ho1 O4 C5 C8 64.6(12) . . . . ?
Ho1 O4 C5 C10 111.8(9) . . . . ?
Ho1 O4 C5 C11 -1.1(11) . . . . ?
Ho1 O4 C5 C6 -57.4(10) . . . . ?
Ho1 O4 C5 C9 -129.6(10) . . . . ?
Ho1 O4 C5 C7 -167.2(9) . . . . ?
Ho1 O6 C16 C18 26.4(9) . . . . ?
Ho1 O6 C16 C19 146.5(6) . . . . ?
Ho1 O6 C16 C17 -93.7(9) . . . . ?
Ho2 O7 C20 C21 180.000(2) 7_565 . . . ?
Ho2 O7 C20 C21 180.000(2) . . . . ?
Ho2 O7 C20 C22 -59.0(6) 7_565 . . 7_565 ?
Ho2 O7 C20 C22 59.0(6) 7_565 . . . ?
Ho2 O7 C20 C22 59.0(6) . . . . ?
Ho2 O7 C20 C22 -59.0(6) . . . 7_565 ?
Ho2 O6 C16 C18 -154.5(6) . . . . ?
Ho2 O6 C16 C18 -154.5(6) 7_565 . . . ?
Ho2 O6 C16 C19 -34.4(10) 7_565 . . . ?
Ho2 O6 C16 C19 -34.4(10) . . . . ?
Ho2 O6 C16 C17 85.4(10) 7_565 . . . ?
Ho2 O6 C16 C17 85.4(10) . . . . ?
